data_7110702
loop_
_publ_author_name
'Bonomo, Lucia'
'Solari, Euro'
'Scopelliti, Rosario'
'Floriani, Carlo'
'Latronico, Mario'

_publ_section_title
;
 Porphodimethene--porphyrinogen relationship: the generation of
 unprecedented forms of porphyrinogen&#x2020;
;
_journal_issue 21
_journal_name_full 'Chemical Communications'
_journal_page_first 2227
_journal_paper_doi 10.1039/a906817a
_journal_year 1999
_chemical_formula_moiety 'C46 H73 Li4 N5 O6'
_chemical_formula_sum 'C46 H73 Li4 N5 O6'
_chemical_formula_weight 819.85
_chemical_name_systematic
;
 ?
;
_space_group_IT_number 14
_symmetry_cell_setting monoclinic
_symmetry_space_group_name_Hall '-P 2yn'
_symmetry_space_group_name_H-M 'P 1 21/n 1'
_atom_sites_solution_hydrogens geom
_atom_sites_solution_primary direct
_atom_sites_solution_secondary difmap
_cell_angle_alpha 90.00
_cell_angle_beta 95.22(3)
_cell_angle_gamma 90.00
_cell_formula_units_Z 4
_cell_length_a 11.755(2)
_cell_length_b 20.644(4)
_cell_length_c 19.117(4)
_cell_measurement_reflns_used '118 spots from the first image'
_cell_measurement_temperature 143(2)
_cell_volume 4619.9(15)
_computing_cell_refinement 'marresearch, marHKL 1.9.1'
_computing_data_collection 'marresearch, mar345 1.2.11'
_computing_data_reduction 'marresearch, marHKL'
_computing_molecular_graphics 'Bruker, SHELXTL 5.1'
_computing_publication_material 'Bruker, SHELXTL'
_computing_structure_refinement 'SHELXL-97 (Sheldrick, 1997)'
_computing_structure_solution 'SHELXS-97 (Sheldrick, 1990)'
_diffrn_ambient_temperature 143(2)
_diffrn_measurement_device_type 'mar345 IPDS'
_diffrn_measurement_method 'phi scan'
_diffrn_radiation_monochromator graphite
_diffrn_radiation_source 'fine-focus sealed tube'
_diffrn_radiation_type MoK\a
_diffrn_radiation_wavelength 0.71070
_diffrn_reflns_av_R_equivalents 0.0531
_diffrn_reflns_av_sigmaI/netI 0.0507
_diffrn_reflns_limit_h_max 13
_diffrn_reflns_limit_h_min -13
_diffrn_reflns_limit_k_max 23
_diffrn_reflns_limit_k_min -23
_diffrn_reflns_limit_l_max 22
_diffrn_reflns_limit_l_min -22
_diffrn_reflns_number 24492
_diffrn_reflns_theta_max 24.40
_diffrn_reflns_theta_min 1.45
_exptl_absorpt_coefficient_mu 0.076
_exptl_absorpt_correction_type none
_exptl_crystal_colour orange
_exptl_crystal_density_diffrn 1.179
_exptl_crystal_density_method 'not measured'
_exptl_crystal_description irregular
_exptl_crystal_F_000 1776
_exptl_crystal_size_max 0.17
_exptl_crystal_size_mid 0.15
_exptl_crystal_size_min 0.13
_refine_diff_density_max 1.003
_refine_diff_density_min -0.582
_refine_diff_density_rms 0.091
_refine_ls_extinction_coef 0.046(4)
_refine_ls_extinction_expression Fc^*^=kFc[1+0.001xFc^2^\l^3^/sin(2\q)]^-1/4^
_refine_ls_extinction_method SHELXL
_refine_ls_goodness_of_fit_ref 1.040
_refine_ls_hydrogen_treatment mixed
_refine_ls_matrix_type full
_refine_ls_number_parameters 561
_refine_ls_number_reflns 7078
_refine_ls_number_restraints 0
_refine_ls_restrained_S_all 1.040
_refine_ls_R_factor_all 0.1051
_refine_ls_R_factor_gt 0.0789
_refine_ls_shift/su_max 0.001
_refine_ls_shift/su_mean 0.000
_refine_ls_structure_factor_coef Fsqd
_refine_ls_weighting_details 'calc w=1/[\s^2^(Fo^2^)+(0.1770P)^2^+0.0000P] where P=(Fo^2^+2Fc^2^)/3'
_refine_ls_weighting_scheme calc
_refine_ls_wR_factor_gt 0.2282
_refine_ls_wR_factor_ref 0.2481
_reflns_number_gt 4735
_reflns_number_total 7078
_reflns_threshold_expression >2sigma(I)
_cod_data_source_file 906817asup1.cif
_cod_data_source_block 7
_cod_depositor_comments
;
The following automatic conversions were performed:

'_symmetry_cell_setting' value 'Monoclinic' changed to 'monoclinic'
according to /home/saulius/struct/CIF-dictionaries/cif_core.dic
dictionary named 'cif_core.dic' version 2.4.2 from 2011-04-26.

Automatic conversion script
Id: cif_fix_values 1891 2012-01-12 08:04:46Z andrius 
;
_cod_original_cell_volume 4619.9(16)
_cod_original_sg_symbol_H-M P2(1)/n
_cod_database_code 7110702

loop_
_symmetry_equiv_pos_as_xyz
'x, y, z'
'-x+1/2, y+1/2, -z+1/2'
'-x, -y, -z'
'x-1/2, -y-1/2, z-1/2'

loop_
_atom_site_label
_atom_site_type_symbol
_atom_site_fract_x
_atom_site_fract_y
_atom_site_fract_z
_atom_site_U_iso_or_equiv
_atom_site_adp_type
_atom_site_occupancy
_atom_site_symmetry_multiplicity
_atom_site_calc_flag
_atom_site_refinement_flags
_atom_site_disorder_assembly
_atom_site_disorder_group
Li1 Li -0.1442(4) 0.2319(3) 0.0362(3) 0.0432(13) Uani 1 1 d . . .
N1 N -0.2596(2) 0.24232(12) 0.10966(13) 0.0364(6) Uani 1 1 d . . .
C1 C -0.3251(3) 0.19092(15) 0.13015(16) 0.0387(8) Uani 1 1 d . . .
C2 C -0.4324(3) 0.21247(17) 0.14333(18) 0.0448(8) Uani 1 1 d . . .
H2 H -0.4927 0.1867 0.1582 0.054 Uiso 1 1 calc R . .
C3 C -0.4356(3) 0.27986(16) 0.13059(18) 0.0421(8) Uani 1 1 d . . .
H3 H -0.4981 0.3083 0.1351 0.050 Uiso 1 1 calc R . .
C4 C -0.3289(3) 0.29603(15) 0.11003(16) 0.0373(7) Uani 1 1 d . . .
C5 C -0.2855(3) 0.36183(15) 0.08606(17) 0.0375(8) Uani 1 1 d . . .
N2 N -0.0867(2) 0.33196(12) 0.05928(13) 0.0376(6) Uani 1 1 d . . .
C6 C -0.1571(3) 0.36283(14) 0.10268(16) 0.0364(7) Uani 1 1 d . . .
C7 C -0.0940(3) 0.38210(15) 0.16395(17) 0.0400(8) Uani 1 1 d . . .
H7 H -0.1221 0.4045 0.2022 0.048 Uiso 1 1 calc R . .
C8 C 0.0197(3) 0.36227(15) 0.15877(17) 0.0406(8) Uani 1 1 d . . .
H8 H 0.0826 0.3684 0.1930 0.049 Uiso 1 1 calc R . .
C9 C 0.0223(2) 0.33197(15) 0.09378(16) 0.0374(7) Uani 1 1 d . . .
C10 C 0.1224(2) 0.31232(15) 0.05364(16) 0.0373(8) Uani 1 1 d . . .
N3 N 0.0076(2) 0.22883(12) -0.01714(14) 0.0382(6) Uani 1 1 d . . .
C11 C 0.1093(3) 0.24598(15) 0.02034(17) 0.0378(7) Uani 1 1 d . . .
C12 C 0.1919(3) 0.19885(16) 0.01186(18) 0.0422(8) Uani 1 1 d . . .
H12 H 0.2694 0.1996 0.0310 0.051 Uiso 1 1 calc R . .
C13 C 0.1385(3) 0.15030(16) -0.03032(18) 0.0434(8) Uani 1 1 d . . .
H13 H 0.1727 0.1114 -0.0448 0.052 Uiso 1 1 calc R . .
C14 C 0.0264(3) 0.16946(15) -0.04707(17) 0.0394(8) Uani 1 1 d . . .
C15 C -0.0729(3) 0.13154(16) -0.08358(17) 0.0407(8) Uani 1 1 d . . .
N4 N -0.1861(2) 0.13943(13) 0.02137(13) 0.0390(7) Uani 1 1 d . . .
C16 C -0.1346(2) 0.10029(15) -0.02498(16) 0.0387(8) Uani 1 1 d . . .
C17 C -0.1405(3) 0.03556(16) -0.00516(18) 0.0439(8) Uani 1 1 d . . .
H17 H -0.1118 -0.0007 -0.0285 0.053 Uiso 1 1 calc R . .
C18 C -0.1977(3) 0.03472(16) 0.05677(17) 0.0427(8) Uani 1 1 d . . .
H18 H -0.2160 -0.0025 0.0827 0.051 Uiso 1 1 calc R . .
C19 C -0.2225(3) 0.09908(16) 0.07273(17) 0.0390(8) Uani 1 1 d . . .
C20 C -0.2803(3) 0.12391(15) 0.13286(16) 0.0390(8) Uani 1 1 d . B .
C21 C -0.3147(3) 0.36945(17) 0.00611(18) 0.0457(8) Uani 1 1 d . . .
H21A H -0.2761 0.4088 -0.0094 0.055 Uiso 1 1 calc R . .
H21B H -0.2824 0.3320 -0.0176 0.055 Uiso 1 1 calc R . .
C22 C -0.4414(3) 0.37434(19) -0.0186(2) 0.0562(10) Uani 1 1 d . . .
H22A H -0.4815 0.3363 -0.0024 0.084 Uiso 1 1 calc R . .
H22B H -0.4510 0.3762 -0.0700 0.084 Uiso 1 1 calc R . .
H22C H -0.4732 0.4137 0.0008 0.084 Uiso 1 1 calc R . .
C23 C -0.3419(3) 0.41609(16) 0.1261(2) 0.0463(9) Uani 1 1 d . . .
H23A H -0.4257 0.4101 0.1196 0.056 Uiso 1 1 calc R . .
H23B H -0.3180 0.4112 0.1768 0.056 Uiso 1 1 calc R . .
C24 C -0.3144(3) 0.48454(17) 0.1042(2) 0.0609(11) Uani 1 1 d . . .
H24A H -0.2317 0.4916 0.1112 0.091 Uiso 1 1 calc R . .
H24B H -0.3532 0.5155 0.1327 0.091 Uiso 1 1 calc R . .
H24C H -0.3406 0.4908 0.0545 0.091 Uiso 1 1 calc R . .
C25 C 0.2360(3) 0.31776(17) 0.10060(18) 0.0446(8) Uani 1 1 d . . .
H25A H 0.2997 0.3117 0.0707 0.054 Uiso 1 1 calc R . .
H25B H 0.2422 0.3622 0.1200 0.054 Uiso 1 1 calc R . .
C26 C 0.2514(3) 0.26956(18) 0.16202(18) 0.0495(9) Uani 1 1 d . . .
H26A H 0.1825 0.2694 0.1873 0.074 Uiso 1 1 calc R . .
H26B H 0.3173 0.2825 0.1941 0.074 Uiso 1 1 calc R . .
H26C H 0.2643 0.2261 0.1438 0.074 Uiso 1 1 calc R . .
N5 N 0.1170(2) 0.36068(13) -0.00812(14) 0.0418(7) Uani 1 1 d . . .
C27 C 0.1234(3) 0.42847(16) 0.01399(19) 0.0510(9) Uani 1 1 d . . .
H27A H 0.1991 0.4372 0.0380 0.077 Uiso 1 1 calc R . .
H27B H 0.0647 0.4371 0.0461 0.077 Uiso 1 1 calc R . .
H27C H 0.1107 0.4566 -0.0273 0.077 Uiso 1 1 calc R . .
C28 C 0.2040(3) 0.34898(18) -0.05765(19) 0.0524(9) Uani 1 1 d . . .
H28A H 0.1894 0.3773 -0.0986 0.079 Uiso 1 1 calc R . .
H28B H 0.2004 0.3036 -0.0729 0.079 Uiso 1 1 calc R . .
H28C H 0.2800 0.3582 -0.0343 0.079 Uiso 1 1 calc R . .
C29 C -0.0298(3) 0.07761(18) -0.12978(18) 0.0494(9) Uani 1 1 d . . .
H29A H 0.0240 0.0499 -0.1002 0.059 Uiso 1 1 calc R . .
H29B H -0.0956 0.0503 -0.1471 0.059 Uiso 1 1 calc R . .
C30 C 0.0291(4) 0.1005(2) -0.1919(2) 0.0707(13) Uani 1 1 d . . .
H30A H -0.0249 0.1252 -0.2236 0.106 Uiso 1 1 calc R . .
H30B H 0.0565 0.0630 -0.2169 0.106 Uiso 1 1 calc R . .
H30C H 0.0940 0.1281 -0.1756 0.106 Uiso 1 1 calc R . .
C31 C -0.1539(3) 0.17716(17) -0.12814(18) 0.0475(9) Uani 1 1 d . . .
H31A H -0.1857 0.2089 -0.0964 0.057 Uiso 1 1 calc R . .
H31B H -0.1085 0.2016 -0.1604 0.057 Uiso 1 1 calc R . .
C32 C -0.2530(3) 0.1445(2) -0.1715(2) 0.0614(10) Uani 1 1 d . . .
H32A H -0.2243 0.1224 -0.2117 0.092 Uiso 1 1 calc R . .
H32B H -0.3092 0.1773 -0.1884 0.092 Uiso 1 1 calc R . .
H32C H -0.2891 0.1130 -0.1423 0.092 Uiso 1 1 calc R . .
C33 C -0.2963(3) 0.08469(18) 0.18744(18) 0.0488(9) Uani 1 1 d . . .
H33 H -0.2602 0.0436 0.1858 0.059 Uiso 1 1 calc R A 1
C34A C -0.3596(4) 0.0947(3) 0.2483(3) 0.0553(16) Uani 0.747(8) 1 d P B 1
H34A H -0.3720 0.1412 0.2548 0.083 Uiso 0.747(8) 1 calc PR B 1
H34B H -0.3160 0.0771 0.2902 0.083 Uiso 0.747(8) 1 calc PR B 1
H34C H -0.4335 0.0726 0.2412 0.083 Uiso 0.747(8) 1 calc PR B 1
C34B C -0.2396(14) 0.0242(7) 0.2143(8) 0.057(5) Uani 0.253(8) 1 d P B 2
H34D H -0.2721 -0.0128 0.1874 0.086 Uiso 0.253(8) 1 calc PR B 2
H34E H -0.2519 0.0187 0.2640 0.086 Uiso 0.253(8) 1 calc PR B 2
H34F H -0.1575 0.0269 0.2093 0.086 Uiso 0.253(8) 1 calc PR B 2
Li2 Li -0.3212(5) 0.0781(3) -0.0290(3) 0.0494(14) Uani 1 1 d . . .
C35 C -0.4721(3) 0.19617(19) -0.0442(2) 0.0610(10) Uani 1 1 d . . .
H35A H -0.4486 0.2150 -0.0877 0.092 Uiso 1 1 calc R . .
H35B H -0.4223 0.2124 -0.0041 0.092 Uiso 1 1 calc R . .
H35C H -0.5513 0.2084 -0.0386 0.092 Uiso 1 1 calc R . .
O1 O -0.4632(2) 0.12639(13) -0.04736(14) 0.0591(7) Uani 1 1 d . . .
C36 C -0.5326(3) 0.0993(2) -0.1050(3) 0.0752(13) Uani 1 1 d . . .
H36A H -0.5072 0.1150 -0.1500 0.090 Uiso 1 1 calc R . .
H36B H -0.6134 0.1119 -0.1028 0.090 Uiso 1 1 calc R . .
C37 C -0.5197(4) 0.0271(3) -0.0997(3) 0.0859(15) Uani 1 1 d . . .
H37A H -0.5585 0.0106 -0.0594 0.103 Uiso 1 1 calc R . .
H37B H -0.5547 0.0062 -0.1431 0.103 Uiso 1 1 calc R . .
O2 O -0.4013(2) 0.01267(13) -0.09016(14) 0.0632(7) Uani 1 1 d . . .
C38 C -0.3781(4) -0.0546(2) -0.0927(3) 0.0781(13) Uani 1 1 d . . .
H38A H -0.4311 -0.0782 -0.0652 0.117 Uiso 1 1 calc R . .
H38B H -0.2995 -0.0628 -0.0732 0.117 Uiso 1 1 calc R . .
H38C H -0.3878 -0.0695 -0.1416 0.117 Uiso 1 1 calc R . .
Li3 Li -0.1061(5) 0.2664(3) 0.1699(3) 0.0480(14) Uani 1 1 d . . .
C39 C -0.2317(3) 0.2863(2) 0.29222(19) 0.0546(10) Uani 1 1 d . . .
H39A H -0.2941 0.2628 0.2658 0.082 Uiso 1 1 calc R . .
H39B H -0.2374 0.3325 0.2807 0.082 Uiso 1 1 calc R . .
H39C H -0.2372 0.2803 0.3427 0.082 Uiso 1 1 calc R . .
O3 O -0.12456(19) 0.26176(11) 0.27399(12) 0.0491(6) Uani 1 1 d . . .
C40 C -0.1070(3) 0.19634(18) 0.2950(2) 0.0549(9) Uani 1 1 d . . .
H40A H -0.1746 0.1700 0.2785 0.066 Uiso 1 1 calc R . .
H40B H -0.0959 0.1936 0.3468 0.066 Uiso 1 1 calc R . .
C41 C -0.0046(3) 0.1713(2) 0.26416(19) 0.0602(11) Uani 1 1 d . . .
H41A H 0.0647 0.1936 0.2855 0.072 Uiso 1 1 calc R . .
H41B H 0.0039 0.1243 0.2735 0.072 Uiso 1 1 calc R . .
O4 O -0.0178(2) 0.18281(12) 0.19019(12) 0.0527(7) Uani 1 1 d . . .
C42 C 0.0386(3) 0.13596(17) 0.15080(19) 0.0509(9) Uani 1 1 d . . .
H42A H 0.1212 0.1382 0.1637 0.076 Uiso 1 1 calc R . .
H42B H 0.0227 0.1449 0.1005 0.076 Uiso 1 1 calc R . .
H42C H 0.0108 0.0926 0.1612 0.076 Uiso 1 1 calc R . .
Li4 Li -0.0460(5) 0.3221(3) -0.0426(3) 0.0450(13) Uani 1 1 d . . .
C43 C -0.1407(8) 0.3426(3) -0.1933(3) 0.178(4) Uani 1 1 d . . .
H43A H -0.1986 0.3710 -0.2173 0.080 Uiso 1 1 calc R . .
H43B H -0.1720 0.2989 -0.1900 0.080 Uiso 1 1 calc R . .
H43C H -0.0733 0.3413 -0.2198 0.080 Uiso 1 1 calc R . .
O5 O -0.1108(2) 0.36577(12) -0.12771(13) 0.0589(7) Uani 1 1 d . . .
C44 C -0.0975(4) 0.4343(2) -0.1246(2) 0.0700(12) Uani 1 1 d . . .
H44A H -0.0210 0.4459 -0.1385 0.084 Uiso 1 1 calc R . .
H44B H -0.1018 0.4489 -0.0755 0.084 Uiso 1 1 calc R . .
C45 C -0.1855(4) 0.4687(3) -0.1708(3) 0.0808(13) Uani 1 1 d . . .
H45A H -0.1677 0.5155 -0.1710 0.097 Uiso 1 1 calc R . .
H45B H -0.1851 0.4523 -0.2194 0.097 Uiso 1 1 calc R . .
O6 O -0.2959(4) 0.4592(3) -0.1470(3) 0.1357(16) Uani 1 1 d . . .
C46 C -0.3824(6) 0.5010(4) -0.1798(5) 0.156(3) Uani 1 1 d . . .
H46A H -0.3615 0.5462 -0.1699 0.080 Uiso 1 1 calc R . .
H46B H -0.4556 0.4915 -0.1613 0.080 Uiso 1 1 calc R . .
H46C H -0.3892 0.4937 -0.2307 0.080 Uiso 1 1 calc R . .

loop_
_atom_site_aniso_label
_atom_site_aniso_U_11
_atom_site_aniso_U_22
_atom_site_aniso_U_33
_atom_site_aniso_U_23
_atom_site_aniso_U_13
_atom_site_aniso_U_12
Li1 0.046(3) 0.044(3) 0.039(3) 0.002(2) 0.005(2) 0.001(2)
N1 0.0360(13) 0.0359(15) 0.0376(15) 0.0022(11) 0.0048(12) 0.0002(11)
C1 0.0395(17) 0.0380(19) 0.0388(18) 0.0002(14) 0.0043(14) -0.0045(13)
C2 0.0372(17) 0.050(2) 0.048(2) 0.0001(16) 0.0074(15) -0.0048(14)
C3 0.0349(16) 0.042(2) 0.050(2) -0.0014(15) 0.0074(15) -0.0012(13)
C4 0.0378(16) 0.0372(18) 0.0374(17) -0.0015(14) 0.0056(14) -0.0016(13)
C5 0.0362(16) 0.0353(18) 0.0416(18) 0.0021(14) 0.0061(14) 0.0021(13)
N2 0.0355(14) 0.0375(16) 0.0403(15) 0.0002(12) 0.0051(12) -0.0009(11)
C6 0.0395(16) 0.0328(18) 0.0381(18) 0.0004(13) 0.0092(14) -0.0002(13)
C7 0.0431(17) 0.0387(19) 0.0392(18) -0.0044(14) 0.0088(14) -0.0017(14)
C8 0.0396(17) 0.043(2) 0.0388(18) -0.0038(14) 0.0026(14) -0.0024(13)
C9 0.0342(16) 0.0405(19) 0.0378(18) 0.0009(14) 0.0046(14) -0.0022(13)
C10 0.0335(16) 0.0401(19) 0.0390(18) 0.0019(14) 0.0076(14) -0.0028(13)
N3 0.0367(13) 0.0378(16) 0.0406(15) -0.0017(12) 0.0061(12) -0.0028(11)
C11 0.0363(16) 0.0386(19) 0.0393(18) -0.0016(14) 0.0079(14) -0.0030(13)
C12 0.0328(16) 0.046(2) 0.049(2) 0.0013(16) 0.0089(14) 0.0011(13)
C13 0.0438(18) 0.0386(19) 0.049(2) -0.0053(15) 0.0107(16) 0.0032(14)
C14 0.0420(17) 0.0382(19) 0.0391(18) -0.0034(14) 0.0101(15) 0.0011(13)
C15 0.0428(18) 0.0404(19) 0.0392(18) -0.0037(14) 0.0061(15) -0.0034(13)
N4 0.0373(14) 0.0398(16) 0.0398(15) -0.0006(12) 0.0021(12) -0.0008(11)
C16 0.0360(16) 0.0406(19) 0.0397(18) -0.0049(14) 0.0048(14) -0.0026(13)
C17 0.0422(18) 0.0373(19) 0.052(2) -0.0050(15) 0.0023(16) 0.0011(14)
C18 0.0440(17) 0.0357(19) 0.049(2) 0.0029(15) 0.0045(15) 0.0003(13)
C19 0.0392(16) 0.0387(19) 0.0390(18) 0.0002(14) 0.0039(14) -0.0039(13)
C20 0.0391(17) 0.0392(19) 0.0379(18) 0.0003(14) 0.0003(14) -0.0054(13)
C21 0.0421(18) 0.049(2) 0.046(2) 0.0077(16) 0.0033(15) 0.0009(14)
C22 0.0464(19) 0.064(3) 0.057(2) 0.0081(19) -0.0063(17) 0.0036(17)
C23 0.0412(17) 0.0378(19) 0.062(2) -0.0029(16) 0.0165(16) 0.0000(14)
C24 0.056(2) 0.037(2) 0.092(3) -0.004(2) 0.018(2) 0.0020(16)
C25 0.0366(17) 0.051(2) 0.047(2) -0.0064(16) 0.0042(15) -0.0052(14)
C26 0.0427(18) 0.057(2) 0.048(2) -0.0031(17) -0.0006(16) 0.0005(15)
N5 0.0492(16) 0.0367(16) 0.0415(16) 0.0021(12) 0.0149(13) 0.0002(11)
C27 0.063(2) 0.040(2) 0.052(2) -0.0015(16) 0.0121(17) -0.0040(16)
C28 0.056(2) 0.052(2) 0.053(2) 0.0035(17) 0.0237(18) -0.0014(16)
C29 0.052(2) 0.052(2) 0.046(2) -0.0125(16) 0.0086(17) -0.0056(16)
C30 0.073(3) 0.080(3) 0.064(3) -0.021(2) 0.029(2) -0.021(2)
C31 0.053(2) 0.050(2) 0.0395(19) 0.0011(15) 0.0042(16) -0.0014(15)
C32 0.063(2) 0.072(3) 0.048(2) 0.0038(19) -0.0027(18) -0.0075(19)
C33 0.0499(19) 0.050(2) 0.047(2) 0.0058(16) 0.0035(16) -0.0031(16)
C34A 0.060(3) 0.060(3) 0.046(3) 0.001(2) 0.005(2) -0.007(2)
C34B 0.085(11) 0.040(9) 0.047(9) 0.020(7) 0.007(7) -0.001(7)
Li2 0.044(3) 0.055(4) 0.049(3) -0.001(3) 0.003(3) -0.004(3)
C35 0.058(2) 0.058(3) 0.066(3) 0.003(2) 0.002(2) 0.0095(18)
O1 0.0494(14) 0.0641(18) 0.0615(17) -0.0022(13) -0.0069(12) -0.0029(12)
C36 0.053(2) 0.090(4) 0.079(3) -0.011(3) -0.016(2) -0.006(2)
C37 0.058(3) 0.090(4) 0.106(4) -0.020(3) -0.016(3) -0.016(2)
O2 0.0590(15) 0.0574(18) 0.0707(18) -0.0071(14) -0.0076(13) -0.0115(12)
C38 0.091(3) 0.054(3) 0.089(3) -0.019(2) 0.006(3) -0.013(2)
Li3 0.052(3) 0.044(3) 0.049(3) 0.003(3) 0.010(3) 0.001(2)
C39 0.049(2) 0.067(3) 0.049(2) -0.0017(18) 0.0123(17) 0.0062(17)
O3 0.0492(13) 0.0529(16) 0.0458(14) 0.0033(11) 0.0071(11) 0.0043(11)
C40 0.063(2) 0.053(2) 0.049(2) 0.0097(18) 0.0096(18) 0.0048(17)
C41 0.070(3) 0.066(3) 0.044(2) 0.0142(19) 0.0026(18) 0.0142(19)
O4 0.0571(15) 0.0564(16) 0.0451(14) 0.0066(11) 0.0075(11) 0.0119(11)
C42 0.0466(19) 0.050(2) 0.057(2) -0.0002(17) 0.0101(17) 0.0079(15)
Li4 0.050(3) 0.044(3) 0.042(3) -0.002(2) 0.008(3) 0.004(2)
C43 0.325(12) 0.104(5) 0.089(5) 0.046(4) -0.074(6) -0.078(6)
O5 0.0801(18) 0.0498(16) 0.0464(15) 0.0046(12) 0.0028(13) 0.0082(13)
C44 0.081(3) 0.057(3) 0.072(3) 0.005(2) 0.006(2) 0.009(2)
C45 0.081(3) 0.076(3) 0.084(3) 0.006(3) 0.000(3) 0.011(2)
O6 0.118(3) 0.146(4) 0.144(4) 0.039(3) 0.015(3) 0.012(3)
C46 0.139(6) 0.131(6) 0.192(8) 0.029(6) -0.013(6) 0.043(5)

loop_
_atom_type_symbol
_atom_type_description
_atom_type_scat_dispersion_real
_atom_type_scat_dispersion_imag
_atom_type_scat_source
C C 0.0033 0.0016 'International Tables Vol C Tables 4.2.6.8 and 6.1.1.4'
H H 0.0000 0.0000 'International Tables Vol C Tables 4.2.6.8 and 6.1.1.4'
Li Li -0.0003 0.0001 'International Tables Vol C Tables 4.2.6.8 and 6.1.1.4'
N N 0.0061 0.0033 'International Tables Vol C Tables 4.2.6.8 and 6.1.1.4'
O O 0.0106 0.0060 'International Tables Vol C Tables 4.2.6.8 and 6.1.1.4'

loop_
_geom_angle_atom_site_label_1
_geom_angle_atom_site_label_2
_geom_angle_atom_site_label_3
_geom_angle
N4 Li1 N1 91.6(2)
N4 Li1 N3 96.4(2)
N1 Li1 N3 164.5(3)
N4 Li1 N2 175.3(3)
N1 Li1 N2 88.5(2)
N3 Li1 N2 82.5(2)
N4 Li1 Li3 114.5(3)
N1 Li1 Li3 51.40(18)
N3 Li1 Li3 113.1(3)
N2 Li1 Li3 62.17(19)
N4 Li1 Li4 133.8(3)
N1 Li1 Li4 130.4(3)
N3 Li1 Li4 48.69(17)
N2 Li1 Li4 48.01(17)
Li3 Li1 Li4 107.8(3)
C4 N1 C1 105.7(2)
C4 N1 Li1 121.1(2)
C1 N1 Li1 122.1(3)
C4 N1 Li3 106.5(2)
C1 N1 Li3 119.7(2)
Li1 N1 Li3 79.2(2)
C2 C1 N1 110.1(3)
C2 C1 C20 128.5(3)
N1 C1 C20 121.3(3)
C1 C2 C3 107.3(3)
C4 C3 C2 105.9(3)
N1 C4 C3 111.0(3)
N1 C4 C5 119.9(3)
C3 C4 C5 129.1(3)
C6 C5 C4 107.5(2)
C6 C5 C23 110.6(3)
C4 C5 C23 109.0(2)
C6 C5 C21 109.5(2)
C4 C5 C21 109.6(3)
C23 C5 C21 110.5(3)
C6 N2 C9 107.0(3)
C6 N2 Li4 145.0(3)
C9 N2 Li4 99.5(2)
C6 N2 Li1 111.3(2)
C9 N2 Li1 110.4(2)
Li4 N2 Li1 79.1(2)
C6 N2 Li3 69.0(2)
C9 N2 Li3 75.7(2)
Li4 N2 Li3 141.5(2)
Li1 N2 Li3 67.6(2)
N2 C6 C7 109.7(3)
N2 C6 C5 120.5(3)
C7 C6 C5 128.9(3)
N2 C6 Li3 78.8(2)
C7 C6 Li3 72.5(2)
C5 C6 Li3 107.2(2)
C6 C7 C8 107.2(3)
C6 C7 Li3 74.0(2)
C8 C7 Li3 77.0(2)
C9 C8 C7 106.9(3)
C9 C8 Li3 77.3(2)
C7 C8 Li3 69.5(2)
N2 C9 C8 109.3(3)
N2 C9 C10 119.0(3)
C8 C9 C10 130.7(3)
N2 C9 Li3 72.8(2)
C8 C9 Li3 70.8(2)
C10 C9 Li3 131.8(2)
N2 C9 Li4 49.58(18)
C8 C9 Li4 151.3(3)
C10 C9 Li4 70.3(2)
Li3 C9 Li4 111.9(2)
C11 C10 C9 113.6(2)
C11 C10 N5 105.6(2)
C9 C10 N5 103.5(2)
C11 C10 C25 111.1(3)
C9 C10 C25 110.9(3)
N5 C10 C25 111.8(2)
C11 C10 Li4 74.3(2)
C9 C10 Li4 76.1(2)
N5 C10 Li4 55.20(19)
C25 C10 Li4 166.9(2)
C14 N3 C11 106.2(3)
C14 N3 Li4 141.8(3)
C11 N3 Li4 96.5(2)
C14 N3 Li1 113.4(2)
C11 N3 Li1 117.7(2)
Li4 N3 Li1 80.5(2)
N3 C11 C12 109.8(3)
N3 C11 C10 120.0(3)
C12 C11 C10 129.4(3)
N3 C11 Li4 51.80(19)
C12 C11 Li4 146.0(3)
C10 C11 Li4 71.9(2)
C11 C12 C13 106.6(3)
C14 C13 C12 107.2(3)
N3 C14 C13 110.0(3)
N3 C14 C15 120.2(3)
C13 C14 C15 129.3(3)
C14 C15 C16 106.0(3)
C14 C15 C29 110.9(3)
C16 C15 C29 108.6(3)
C14 C15 C31 110.4(3)
C16 C15 C31 110.6(2)
C29 C15 C31 110.2(3)
C16 N4 C19 106.6(3)
C16 N4 Li1 122.5(2)
C19 N4 Li1 124.5(3)
C16 N4 Li2 73.8(2)
C19 N4 Li2 72.9(2)
Li1 N4 Li2 141.3(3)
N4 C16 C17 110.6(3)
N4 C16 C15 119.2(3)
C17 C16 C15 129.9(3)
N4 C16 Li2 69.9(2)
C17 C16 Li2 74.9(2)
C15 C16 Li2 126.2(3)
C16 C17 C18 106.2(3)
C16 C17 Li2 69.4(2)
C18 C17 Li2 70.8(2)
C19 C18 C17 107.2(3)
C19 C18 Li2 69.6(2)
C17 C18 Li2 73.3(2)
N4 C19 C18 109.4(3)
N4 C19 C20 122.4(3)
C18 C19 C20 128.1(3)
N4 C19 Li2 70.5(2)
C18 C19 Li2 74.1(2)
C20 C19 Li2 120.6(2)
C33 C20 C19 120.0(3)
C33 C20 C1 121.0(3)
C19 C20 C1 119.0(3)
C22 C21 C5 115.9(3)
C24 C23 C5 115.4(3)
C26 C25 C10 115.7(3)
C27 N5 C28 108.8(2)
C27 N5 C10 113.6(3)
C28 N5 C10 113.7(3)
C27 N5 Li4 118.1(2)
C28 N5 Li4 113.5(3)
C10 N5 Li4 88.2(2)
C30 C29 C15 115.2(3)
C32 C31 C15 115.8(3)
C20 C33 C34A 130.8(4)
C20 C33 C34B 133.1(6)
C34A C33 C34B 95.1(6)
O1 Li2 O2 83.6(2)
O1 Li2 N4 111.1(3)
O2 Li2 N4 161.5(3)
O1 Li2 C19 115.5(3)
O2 Li2 C19 147.0(3)
N4 Li2 C19 36.67(14)
O1 Li2 C16 136.4(3)
O2 Li2 C16 125.2(3)
N4 Li2 C16 36.34(14)
C19 Li2 C16 59.71(18)
O1 Li2 C18 144.3(3)
O2 Li2 C18 113.4(3)
N4 Li2 C18 61.27(19)
C19 Li2 C18 36.31(15)
C16 Li2 C18 59.71(18)
O1 Li2 C17 171.7(3)
O2 Li2 C17 103.8(3)
N4 Li2 C17 60.92(18)
C19 Li2 C17 60.07(19)
C16 Li2 C17 35.68(14)
C18 Li2 C17 35.97(15)
C36 O1 C35 112.6(3)
C36 O1 Li2 111.1(3)
C35 O1 Li2 124.4(3)
O1 C36 C37 106.9(4)
O2 C37 C36 108.0(3)
C38 O2 C37 113.0(3)
C38 O2 Li2 127.6(3)
C37 O2 Li2 110.1(3)
O3 Li3 O4 82.6(2)
O3 Li3 N1 111.2(3)
O4 Li3 N1 107.5(3)
O3 Li3 C7 96.1(2)
O4 Li3 C7 145.5(3)
N1 Li3 C7 105.1(3)
O3 Li3 C6 121.3(3)
O4 Li3 C6 154.0(3)
N1 Li3 C6 75.2(2)
C7 Li3 C6 33.50(13)
O3 Li3 C8 103.9(3)
O4 Li3 C8 113.2(3)
N1 Li3 C8 128.7(3)
C7 Li3 C8 33.49(13)
C6 Li3 C8 54.60(16)
O3 Li3 N2 150.5(3)
O4 Li3 N2 121.9(3)
N1 Li3 N2 78.9(2)
C7 Li3 N2 54.48(15)
C6 Li3 N2 32.23(11)
C8 Li3 N2 53.61(15)
O3 Li3 C9 134.6(3)
O4 Li3 C9 103.8(2)
N1 Li3 C9 109.4(3)
C7 Li3 C9 53.77(15)
C6 Li3 C9 52.85(15)
C8 Li3 C9 31.90(12)
N2 Li3 C9 31.49(11)
O3 Li3 Li1 155.6(3)
O4 Li3 Li1 89.6(2)
N1 Li3 Li1 49.40(18)
C7 Li3 Li1 103.2(2)
C6 Li3 Li1 72.4(2)
C8 Li3 Li1 100.4(2)
N2 Li3 Li1 50.25(17)
C9 Li3 Li1 69.70(19)
C40 O3 C39 112.2(3)
C40 O3 Li3 107.3(3)
C39 O3 Li3 113.5(3)
O3 C40 C41 108.8(3)
O4 C41 C40 108.5(3)
C42 O4 C41 113.4(3)
C42 O4 Li3 136.8(3)
C41 O4 Li3 109.7(3)
O5 Li4 N2 129.5(3)
O5 Li4 N3 135.4(3)
N2 Li4 N3 87.8(2)
O5 Li4 N5 110.9(3)
N2 Li4 N5 87.2(2)
N3 Li4 N5 91.7(2)
O5 Li4 C10 147.6(3)
N2 Li4 C10 64.12(18)
N3 Li4 C10 64.10(18)
N5 Li4 C10 36.64(13)
O5 Li4 C11 149.6(3)
N2 Li4 C11 80.6(2)
N3 Li4 C11 31.66(13)
N5 Li4 C11 60.72(17)
C10 Li4 C11 33.80(12)
O5 Li4 C9 147.1(3)
N2 Li4 C9 30.90(12)
N3 Li4 C9 77.5(2)
N5 Li4 C9 58.99(17)
C10 Li4 C9 33.56(12)
C11 Li4 C9 57.38(15)
O5 Li4 Li1 128.7(3)
N2 Li4 Li1 52.87(18)
N3 Li4 Li1 50.81(18)
N5 Li4 Li1 120.2(3)
C10 Li4 Li1 83.6(2)
C11 Li4 Li1 69.37(19)
C9 Li4 Li1 67.43(19)
C43 O5 C44 114.0(4)
C43 O5 Li4 131.0(4)
C44 O5 Li4 113.0(3)
O5 C44 C45 112.6(4)
O6 C45 C44 110.5(4)
C45 O6 C46 114.0(5)

loop_
_geom_bond_atom_site_label_1
_geom_bond_atom_site_label_2
_geom_bond_distance
Li1 N4 1.984(6)
Li1 N1 2.050(6)
Li1 N3 2.136(6)
Li1 N2 2.206(6)
Li1 Li3 2.653(8)
Li1 Li4 2.718(7)
N1 C4 1.376(4)
N1 C1 1.388(4)
N1 Li3 2.110(7)
C1 C2 1.382(4)
C1 C20 1.480(4)
C2 C3 1.412(5)
C3 C4 1.389(4)
C4 C5 1.536(4)
C5 C6 1.514(4)
C5 C23 1.540(4)
C5 C21 1.544(5)
N2 C6 1.380(4)
N2 C9 1.387(4)
N2 Li4 2.057(6)
N2 Li3 2.538(6)
C6 C7 1.386(5)
C6 Li3 2.415(6)
C7 C8 1.410(4)
C7 Li3 2.395(7)
C8 C9 1.394(4)
C8 Li3 2.490(6)
C9 C10 1.517(4)
C9 Li3 2.574(6)
C9 Li4 2.664(7)
C10 C11 1.512(4)
C10 N5 1.543(4)
C10 C25 1.544(4)
C10 Li4 2.584(7)
N3 C14 1.379(4)
N3 C11 1.382(4)
N3 Li4 2.070(6)
C11 C12 1.395(4)
C11 Li4 2.616(6)
C12 C13 1.399(5)
C13 C14 1.385(4)
C14 C15 1.521(4)
C15 C16 1.532(4)
C15 C29 1.536(4)
C15 C31 1.541(5)
N4 C16 1.379(4)
N4 C19 1.385(4)
N4 Li2 2.185(6)
C16 C17 1.393(5)
C16 Li2 2.234(6)
C17 C18 1.414(5)
C17 Li2 2.306(7)
C18 C19 1.400(5)
C18 Li2 2.273(7)
C19 C20 1.479(4)
C19 Li2 2.215(7)
C20 C33 1.347(5)
C21 C22 1.524(4)
C23 C24 1.517(5)
C25 C26 1.537(5)
N5 C27 1.462(4)
N5 C28 1.476(4)
N5 Li4 2.123(6)
C29 C30 1.503(5)
C31 C32 1.523(5)
C33 C34A 1.452(6)
C33 C34B 1.484(14)
Li2 O1 1.948(6)
Li2 O2 1.970(6)
C35 O1 1.446(5)
O1 C36 1.425(5)
C36 C37 1.501(6)
C37 O2 1.419(5)
O2 C38 1.418(5)
Li3 O3 2.024(6)
Li3 O4 2.034(6)
C39 O3 1.430(4)
O3 C40 1.419(4)
C40 C41 1.480(5)
C41 O4 1.428(4)
O4 C42 1.426(4)
Li4 O5 1.954(6)
C43 O5 1.357(6)
O5 C44 1.424(5)
C44 C45 1.479(6)
C45 O6 1.426(6)
O6 C46 1.434(7)
